data_2235546
loop_
_publ_author_name
'Tabatabaee, Masoumeh'
'Sharif, Mahboubeh A.'
'Du\<sek, Michal'
'Pojarov\'a, Michaela'

_publ_section_title
;
 2-Amino-1-methyl-4-oxo-4,5-dihydro-1<i>H</i>-imidazol-3-ium chloride
;
_journal_coeditor_code LH5487
_journal_issue 7
_journal_name_full 'Acta Crystallographica Section E'
_journal_page_first o2183
_journal_page_last o2184
_journal_paper_doi 10.1107/S1600536812027080
_journal_volume 68
_journal_year 2012
_chemical_formula_iupac 'C4 H8 N3 O +, Cl -'
_chemical_formula_moiety 'C4 H8 N3 O +, Cl -'
_chemical_formula_sum 'C4 H8 Cl N3 O'
_chemical_formula_weight 149.58
_chemical_name_systematic
;
2-Amino-1-methyl-4-oxo-4,5-dihydro-1<i>H</i>-imidazol-3-ium chloride
;
_space_group_IT_number 14
_symmetry_cell_setting monoclinic
_symmetry_space_group_name_Hall '-P 2yn'
_symmetry_space_group_name_H-M 'P 1 21/n 1'
_atom_sites_solution_hydrogens geom
_atom_sites_solution_primary direct
_atom_sites_solution_secondary difmap
_audit_creation_method SHELXL-97
_cell_angle_alpha 90.00
_cell_angle_beta 98.369(2)
_cell_angle_gamma 90.00
_cell_formula_units_Z 4
_cell_length_a 8.4617(2)
_cell_length_b 7.7073(2)
_cell_length_c 10.2215(3)
_cell_measurement_reflns_used 5086
_cell_measurement_temperature 120(2)
_cell_measurement_theta_max 66.9352
_cell_measurement_theta_min 4.3685
_cell_volume 659.52(3)
_computing_cell_refinement 'Crysalis CCD (Oxford Diffraction, 2007)'
_computing_data_collection 'Crysalis CCD (Oxford Diffraction, 2007)'
_computing_data_reduction 'Crysalis RED (Oxford Diffraction, 2007)'
_computing_molecular_graphics 'PLATON (Spek, 2009) and DIAMOND (Brandenburg, 1999)'
_computing_publication_material 'publCIF (Westrip, 2010)'
_computing_structure_refinement 'SHELXL97 (Sheldrick, 2008)'
_computing_structure_solution 'SHELXS97 (Sheldrick, 2008)'
_diffrn_ambient_temperature 120(2)
_diffrn_detector_area_resol_mean 10.3784
_diffrn_measured_fraction_theta_full 0.992
_diffrn_measured_fraction_theta_max 0.992
_diffrn_measurement_device_type 'Oxford Diffraction Xcalibur Atlas Gemini ultra'
_diffrn_measurement_method 'Rotation method data acquisition using \w scans'
_diffrn_radiation_monochromator mirror
_diffrn_radiation_source 'Enhance Ultra (Cu) X-ray Source'
_diffrn_radiation_type CuK\a
_diffrn_radiation_wavelength 1.54178
_diffrn_reflns_av_R_equivalents 0.0233
_diffrn_reflns_av_sigmaI/netI 0.0136
_diffrn_reflns_limit_h_max 9
_diffrn_reflns_limit_h_min -10
_diffrn_reflns_limit_k_max 9
_diffrn_reflns_limit_k_min -9
_diffrn_reflns_limit_l_max 11
_diffrn_reflns_limit_l_min -12
_diffrn_reflns_number 5373
_diffrn_reflns_theta_full 67.04
_diffrn_reflns_theta_max 67.04
_diffrn_reflns_theta_min 6.35
_exptl_absorpt_coefficient_mu 4.505
_exptl_absorpt_correction_T_max 1.00000
_exptl_absorpt_correction_T_min 0.50892
_exptl_absorpt_correction_type multi-scan
_exptl_absorpt_process_details
;
(CrysAlis PRO; Oxford Diffraction, 2010)
;
_exptl_crystal_colour colourless
_exptl_crystal_density_diffrn 1.507
_exptl_crystal_density_method 'not measured'
_exptl_crystal_description plate
_exptl_crystal_F_000 312
_exptl_crystal_size_max 0.5648
_exptl_crystal_size_mid 0.3516
_exptl_crystal_size_min 0.1505
_refine_diff_density_max 0.276
_refine_diff_density_min -0.183
_refine_ls_extinction_method none
_refine_ls_goodness_of_fit_ref 1.083
_refine_ls_hydrogen_treatment constr
_refine_ls_matrix_type full
_refine_ls_number_parameters 83
_refine_ls_number_reflns 1167
_refine_ls_number_restraints 0
_refine_ls_restrained_S_all 1.083
_refine_ls_R_factor_all 0.0264
_refine_ls_R_factor_gt 0.0261
_refine_ls_shift/su_max 0.000
_refine_ls_shift/su_mean 0.000
_refine_ls_structure_factor_coef Fsqd
_refine_ls_weighting_details 'calc w=1/[\s^2^(Fo^2^)+(0.0471P)^2^+0.1996P] where P=(Fo^2^+2Fc^2^)/3'
_refine_ls_weighting_scheme calc
_refine_ls_wR_factor_gt 0.0733
_refine_ls_wR_factor_ref 0.0735
_reflns_number_gt 1158
_reflns_number_total 1167
_reflns_threshold_expression I>2\s(I)
_cod_data_source_file lh5487.cif
_cod_data_source_block I
_cod_original_sg_symbol_H-M 'P 21/n'
_cod_database_code 2235546
_cod_database_fobs_code 2235546

loop_
_symmetry_equiv_pos_as_xyz
'x, y, z'
'-x+1/2, y+1/2, -z+1/2'
'-x, -y, -z'
'x-1/2, -y-1/2, z-1/2'

loop_
_atom_site_type_symbol
_atom_site_label
_atom_site_fract_x
_atom_site_fract_y
_atom_site_fract_z
_atom_site_U_iso_or_equiv
_atom_site_adp_type
_atom_site_calc_flag
_atom_site_refinement_flags
_atom_site_occupancy
_atom_site_symmetry_multiplicity
Cl Cl1 0.86814(3) 0.71590(4) 0.45236(3) 0.02046(16) Uani d . 1 1
O O1 0.43618(13) 0.57647(13) 0.32081(12) 0.0358(3) Uani d . 1 1
N N1 0.79940(13) 0.13245(15) 0.41934(11) 0.0238(3) Uani d . 1 1
H H1 0.8035 0.0210 0.4217 0.029 Uiso calc R 1 1
H H2 0.8847 0.1923 0.4421 0.029 Uiso calc R 1 1
N N2 0.64629(13) 0.38708(14) 0.37714(11) 0.0217(3) Uani d . 1 1
H H3 0.7227 0.4646 0.4031 0.026 Uiso d R 1 1
C C1 0.48933(16) 0.43236(18) 0.33205(13) 0.0234(3) Uani d . 1 1
C C2 0.40103(16) 0.26312(17) 0.30246(14) 0.0211(3) Uani d . 1 1
H H4 0.3128 0.2525 0.3529 0.025 Uiso calc R 1 1
H H5 0.3606 0.2526 0.2090 0.025 Uiso calc R 1 1
N N3 0.52395(13) 0.13463(14) 0.34360(11) 0.0189(3) Uani d . 1 1
C C3 0.66330(16) 0.21100(17) 0.38107(13) 0.0184(3) Uani d . 1 1
C C4 0.49578(15) -0.04876(17) 0.31667(13) 0.0222(3) Uani d . 1 1
H H6 0.4772 -0.0674 0.2228 0.027 Uiso calc R 1 1
H H7 0.4040 -0.0858 0.3545 0.027 Uiso calc R 1 1
H H8 0.5876 -0.1142 0.3549 0.027 Uiso calc R 1 1

loop_
_atom_site_aniso_label
_atom_site_aniso_U_11
_atom_site_aniso_U_22
_atom_site_aniso_U_33
_atom_site_aniso_U_12
_atom_site_aniso_U_13
_atom_site_aniso_U_23
Cl1 0.0170(2) 0.0197(2) 0.0238(2) -0.00117(10) 0.00001(14) -0.00029(10)
O1 0.0308(6) 0.0202(6) 0.0562(7) 0.0037(4) 0.0058(5) 0.0023(5)
N1 0.0176(6) 0.0207(6) 0.0312(6) -0.0022(4) -0.0029(5) -0.0001(5)
N2 0.0203(6) 0.0182(6) 0.0262(6) -0.0030(4) 0.0019(5) -0.0020(4)
C1 0.0225(7) 0.0205(7) 0.0279(7) 0.0009(5) 0.0055(5) 0.0006(5)
C2 0.0162(7) 0.0191(6) 0.0276(7) 0.0028(5) 0.0021(5) 0.0011(6)
N3 0.0166(5) 0.0163(6) 0.0233(6) -0.0002(4) 0.0007(4) 0.0001(4)
C3 0.0203(7) 0.0188(7) 0.0163(6) -0.0019(5) 0.0032(5) -0.0007(4)
C4 0.0195(7) 0.0175(6) 0.0285(7) -0.0017(5) 0.0002(5) -0.0008(5)

loop_
_atom_type_symbol
_atom_type_description
_atom_type_scat_dispersion_real
_atom_type_scat_dispersion_imag
_atom_type_scat_source
C C 0.0181 0.0091 'International Tables Vol C Tables 4.2.6.8 and 6.1.1.4'
H H 0.0000 0.0000 'International Tables Vol C Tables 4.2.6.8 and 6.1.1.4'
N N 0.0311 0.0180 'International Tables Vol C Tables 4.2.6.8 and 6.1.1.4'
O O 0.0492 0.0322 'International Tables Vol C Tables 4.2.6.8 and 6.1.1.4'
Cl Cl 0.3639 0.7018 'International Tables Vol C Tables 4.2.6.8 and 6.1.1.4'

loop_
_geom_angle_atom_site_label_1
_geom_angle_atom_site_label_2
_geom_angle_atom_site_label_3
_geom_angle
C3 N1 H1 120.0
C3 N1 H2 120.0
H1 N1 H2 120.0
C3 N2 C1 110.62(11)
C3 N2 H3 126.1
C1 N2 H3 123.3
O1 C1 N2 126.44(13)
O1 C1 C2 127.82(12)
N2 C1 C2 105.73(11)
N3 C2 C1 102.59(11)
N3 C2 H4 111.2
C1 C2 H4 111.2
N3 C2 H5 111.2
C1 C2 H5 111.2
H4 C2 H5 109.2
C3 N3 C4 127.01(11)
C3 N3 C2 110.53(11)
C4 N3 C2 121.15(10)
N1 C3 N3 126.05(12)
N1 C3 N2 123.57(12)
N3 C3 N2 110.36(11)
N3 C4 H6 109.5
N3 C4 H7 109.5
H6 C4 H7 109.5
N3 C4 H8 109.5
H6 C4 H8 109.5
H7 C4 H8 109.5

loop_
_geom_bond_atom_site_label_1
_geom_bond_atom_site_label_2
_geom_bond_distance
O1 C1 1.1976(18)
N1 C3 1.3094(18)
N1 H1 0.8600
N1 H2 0.8600
N2 C3 1.3647(17)
N2 C1 1.3856(17)
N2 H3 0.8921
C1 C2 1.5118(19)
C2 N3 1.4533(16)
C2 H4 0.9700
C2 H5 0.9700
N3 C3 1.3237(18)
N3 C4 1.4530(17)
C4 H6 0.9600
C4 H7 0.9600
C4 H8 0.9600

loop_
_geom_hbond_atom_site_label_D
_geom_hbond_atom_site_label_H
_geom_hbond_atom_site_label_A
_geom_hbond_site_symmetry_A
_geom_hbond_distance_DH
_geom_hbond_distance_HA
_geom_hbond_distance_DA
_geom_hbond_angle_DHA
N1 H1 Cl1 1_545 0.86 2.42 3.2714(12) 169
N1 H2 Cl1 3_766 0.86 2.32 3.1506(12) 163
N2 H3 Cl1 . 0.89 2.31 3.1808(11) 165
C2 H4 Cl1 3_666 0.97 2.69 3.6271(14) 162
C4 H8 Cl1 1_545 0.96 2.77 3.7241(13) 175

loop_
_cod_related_entry_id
_cod_related_entry_database
_cod_related_entry_code
1 ChemSpider 79367
